data_4305930
loop_
_publ_author_name
'Christopher J. Adams'
'Natalie Fey'
'Zo\"e A. Harrison'
'Igor V. Sazanovich'
'Michael Towrie'
'Julia A. Weinstein'

_publ_section_title
;
Photophysical Properties of Platinum(II)-Acetylide Complexes: the Effect
of a Strongly Electron-Accepting Diimine Ligand on Excited-State Structure
;
_journal_name_full 'Inorganic Chemistry'
_journal_page_first 8242
_journal_page_last 8257
_journal_paper_doi 10.1021/ic800850h
_journal_volume 47
_journal_year 2008
_chemical_formula_moiety 'C30 H28 N2 Pt Cl2, C4 H10 O'
_chemical_formula_sum 'C34 H38 Cl2 N2 O Pt'
_chemical_formula_weight 756.66
_chemical_name_systematic
; 
 ? 
;
_space_group_IT_number 61
_symmetry_cell_setting orthorhombic
_symmetry_space_group_name_Hall '-P 2ac 2ab'
_symmetry_space_group_name_H-M 'P b c a'
_atom_sites_solution_hydrogens geom
_atom_sites_solution_primary direct
_atom_sites_solution_secondary difmap
_audit_creation_method SHELXL-97
_cell_angle_alpha 90.00
_cell_angle_beta 90.00
_cell_angle_gamma 90.00
_cell_formula_units_Z 8
_cell_length_a 16.6560(2)
_cell_length_b 16.8528(2)
_cell_length_c 23.1881(3)
_cell_measurement_reflns_used 26488
_cell_measurement_temperature 100(2)
_cell_measurement_theta_max 30.0000
_cell_measurement_theta_min 2.1271
_cell_volume 6508.91(14)
_computing_cell_refinement
;
CrysAlis RED, Oxford Diffraction Ltd.,
Version 1.171.32.5 (release 08-05-2007 CrysAlis171 .NET)
(compiled May  8 2007,13:10:02)
;
_computing_data_collection
;
CrysAlis CCD, Oxford Diffraction Ltd.,
Version 1.171.32.5 (release 08-05-2007 CrysAlis171 .NET)
(compiled May  8 2007,13:10:02)
;
_computing_data_reduction
;
CrysAlis RED, Oxford Diffraction Ltd.,
Version 1.171.32.5 (release 08-05-2007 CrysAlis171 .NET)
(compiled May  8 2007,13:10:02)
;
_computing_structure_refinement 'SHELXL-97 (Sheldrick, 1997)'
_computing_structure_solution 'SHELXS-97 (Sheldrick, 1990)'
_diffrn_ambient_temperature 100(2)
_diffrn_detector_area_resol_mean 10.4752
_diffrn_measured_fraction_theta_full 0.939
_diffrn_measured_fraction_theta_max 0.939
_diffrn_measurement_device_type 'Oxford Diffraction Gemini-R'
_diffrn_measurement_method 'Omega scans'
_diffrn_radiation_monochromator graphite
_diffrn_radiation_source 'fine-focus sealed tube'
_diffrn_radiation_type MoK\a
_diffrn_radiation_wavelength 0.71073
_diffrn_reflns_av_R_equivalents 0.0550
_diffrn_reflns_av_sigmaI/netI 0.0436
_diffrn_reflns_limit_h_max 24
_diffrn_reflns_limit_h_min -24
_diffrn_reflns_limit_k_max 24
_diffrn_reflns_limit_k_min -24
_diffrn_reflns_limit_l_max 35
_diffrn_reflns_limit_l_min -33
_diffrn_reflns_number 63943
_diffrn_reflns_theta_full 32.95
_diffrn_reflns_theta_max 32.95
_diffrn_reflns_theta_min 2.45
_diffrn_standards_decay_% 0
_exptl_absorpt_coefficient_mu 4.510
_exptl_absorpt_correction_T_max 1.00000
_exptl_absorpt_correction_T_min 0.37865
_exptl_absorpt_correction_type multi-scan
_exptl_absorpt_process_details
;
CrysAlis RED, Oxford Diffraction Ltd.,
Version 1.171.32.5 (release 08-05-2007 CrysAlis171 .NET)
(compiled May  8 2007,13:10:02)
Empirical absorption correction using spherical harmonics,
 implemented in SCALE3 ABSPACK scaling algorithm.
;
_exptl_crystal_colour Brown
_exptl_crystal_density_diffrn 1.546
_exptl_crystal_density_method 'not measured'
_exptl_crystal_description Plate
_exptl_crystal_F_000 3008
_exptl_crystal_size_max 0.596
_exptl_crystal_size_mid 0.246
_exptl_crystal_size_min 0.020
_refine_diff_density_max 3.525
_refine_diff_density_min -2.169
_refine_diff_density_rms 0.186
_refine_ls_extinction_method none
_refine_ls_goodness_of_fit_ref 1.131
_refine_ls_hydrogen_treatment constr
_refine_ls_matrix_type full
_refine_ls_number_parameters 369
_refine_ls_number_reflns 11472
_refine_ls_number_restraints 0
_refine_ls_restrained_S_all 1.131
_refine_ls_R_factor_all 0.0756
_refine_ls_R_factor_gt 0.0424
_refine_ls_shift/su_max 0.001
_refine_ls_shift/su_mean 0.000
_refine_ls_structure_factor_coef Fsqd
_refine_ls_weighting_details 'calc w=1/[\s^2^(Fo^2^)+(0.0301P)^2^+26.5666P] where P=(Fo^2^+2Fc^2^)/3'
_refine_ls_weighting_scheme calc
_refine_ls_wR_factor_gt 0.0837
_refine_ls_wR_factor_ref 0.0997
_reflns_number_gt 8204
_reflns_number_total 11472
_reflns_threshold_expression >2sigma(I)
_cod_data_source_file ic800850h-file002_3.cif
_cod_data_source_block mesBIANPtCl2
_cod_original_cell_volume 6508.90(14)
_cod_original_formula_sum 'C34 H38 Cl2 N2 O1 Pt1'
_cod_database_code 4305930

loop_
_symmetry_equiv_pos_as_xyz
'x, y, z'
'-x+1/2, -y, z+1/2'
'-x, y+1/2, -z+1/2'
'x+1/2, -y+1/2, -z'
'-x, -y, -z'
'x-1/2, y, -z-1/2'
'x, -y-1/2, z-1/2'
'-x-1/2, y-1/2, z'

loop_
_atom_site_label
_atom_site_type_symbol
_atom_site_fract_x
_atom_site_fract_y
_atom_site_fract_z
_atom_site_U_iso_or_equiv
_atom_site_adp_type
_atom_site_occupancy
_atom_site_symmetry_multiplicity
_atom_site_calc_flag
_atom_site_refinement_flags
_atom_site_disorder_assembly
_atom_site_disorder_group
Pt1 Pt 0.023166(9) 0.240947(8) 0.484391(7) 0.01765(4) Uani 1 1 d . . .
Cl1 Cl -0.03945(6) 0.31504(6) 0.55326(5) 0.0253(2) Uani 1 1 d . . .
Cl2 Cl 0.08940(6) 0.16967(6) 0.55323(5) 0.0258(2) Uani 1 1 d . . .
N1 N -0.0236(2) 0.30349(19) 0.41816(14) 0.0181(6) Uani 1 1 d . . .
N2 N 0.0682(2) 0.17689(19) 0.41800(15) 0.0187(6) Uani 1 1 d . . .
C11 C 0.0015(3) 0.2797(2) 0.3683(2) 0.0228(8) Uani 1 1 d . . .
C2 C -0.0114(3) 0.3031(3) 0.30829(19) 0.0235(8) Uani 1 1 d . . .
C3 C -0.0510(3) 0.3647(3) 0.2814(2) 0.0303(10) Uani 1 1 d . . .
H3A H -0.0769 0.4040 0.3025 0.036 Uiso 1 1 calc R . .
C4 C -0.0505(3) 0.3657(3) 0.2201(2) 0.0375(12) Uani 1 1 d . . .
H4A H -0.0775 0.4064 0.2011 0.045 Uiso 1 1 calc R . .
C5 C -0.0119(3) 0.3090(3) 0.1875(2) 0.0398(12) Uani 1 1 d . . .
H5A H -0.0134 0.3121 0.1475 0.048 Uiso 1 1 calc R . .
C6 C 0.0303(3) 0.2460(3) 0.2144(2) 0.0315(10) Uani 1 1 d . . .
C7 C 0.0729(3) 0.1832(3) 0.1872(2) 0.0397(12) Uani 1 1 d . . .
H7A H 0.0756 0.1812 0.1472 0.048 Uiso 1 1 calc R . .
C8 C 0.1099(3) 0.1253(3) 0.2193(2) 0.0356(11) Uani 1 1 d . . .
H8A H 0.1376 0.0851 0.2002 0.043 Uiso 1 1 calc R . .
C9 C 0.1076(3) 0.1244(3) 0.2805(2) 0.0303(10) Uani 1 1 d . . .
H9A H 0.1328 0.0843 0.3014 0.036 Uiso 1 1 calc R . .
C10 C 0.0670(3) 0.1845(3) 0.30798(19) 0.0239(8) Uani 1 1 d . . .
C1 C 0.0517(2) 0.2066(2) 0.36835(19) 0.0208(8) Uani 1 1 d . . .
C12 C 0.0288(3) 0.2451(3) 0.2749(2) 0.0265(9) Uani 1 1 d . . .
C13 C 0.1061(3) 0.1000(2) 0.42138(18) 0.0204(8) Uani 1 1 d . . .
C14 C 0.1893(3) 0.0955(2) 0.4249(2) 0.0248(9) Uani 1 1 d . . .
C15 C 0.2237(3) 0.0202(3) 0.4255(2) 0.0318(10) Uani 1 1 d . . .
H15A H 0.2793 0.0154 0.4273 0.038 Uiso 1 1 calc R . .
C16 C 0.1766(3) -0.0483(3) 0.4234(2) 0.0302(10) Uani 1 1 d . . .
C17 C 0.0942(3) -0.0408(3) 0.4220(2) 0.0271(9) Uani 1 1 d . . .
H17A H 0.0626 -0.0863 0.4221 0.033 Uiso 1 1 calc R . .
C18 C 0.0569(3) 0.0335(2) 0.42035(19) 0.0236(8) Uani 1 1 d . . .
C19 C 0.2397(3) 0.1701(3) 0.4273(3) 0.0377(12) Uani 1 1 d . . .
H19A H 0.2948 0.1562 0.4338 0.057 Uiso 1 1 calc R . .
H19B H 0.2211 0.2034 0.4581 0.057 Uiso 1 1 calc R . .
H19C H 0.2351 0.1981 0.3914 0.057 Uiso 1 1 calc R . .
C20 C 0.2152(4) -0.1296(3) 0.4227(3) 0.0412(13) Uani 1 1 d . . .
H20A H 0.2622 -0.1292 0.4466 0.062 Uiso 1 1 calc R . .
H20B H 0.2300 -0.1431 0.3839 0.062 Uiso 1 1 calc R . .
H20C H 0.1777 -0.1681 0.4371 0.062 Uiso 1 1 calc R . .
C21 C -0.0333(3) 0.0411(3) 0.4178(3) 0.0371(12) Uani 1 1 d . . .
H21A H -0.0574 -0.0093 0.4262 0.056 Uiso 1 1 calc R . .
H21B H -0.0491 0.0581 0.3800 0.056 Uiso 1 1 calc R . .
H21C H -0.0508 0.0795 0.4457 0.056 Uiso 1 1 calc R . .
C22 C -0.0759(2) 0.3712(2) 0.42068(17) 0.0180(7) Uani 1 1 d . . .
C23 C -0.0433(3) 0.4469(2) 0.42257(19) 0.0216(8) Uani 1 1 d . . .
C24 C -0.0963(3) 0.5114(2) 0.4233(2) 0.0255(9) Uani 1 1 d . . .
H24A H -0.0759 0.5627 0.4245 0.031 Uiso 1 1 calc R . .
C25 C -0.1785(3) 0.5002(3) 0.4222(2) 0.0273(9) Uani 1 1 d . . .
C26 C -0.2090(3) 0.4229(3) 0.4219(2) 0.0282(10) Uani 1 1 d . . .
H26A H -0.2643 0.4152 0.4224 0.034 Uiso 1 1 calc R . .
C27 C -0.1582(3) 0.3571(2) 0.4207(2) 0.0246(9) Uani 1 1 d . . .
C28 C 0.0467(3) 0.4596(3) 0.4232(3) 0.0333(11) Uani 1 1 d . . .
H28A H 0.0701 0.4285 0.4535 0.050 Uiso 1 1 calc R . .
H28B H 0.0580 0.5147 0.4296 0.050 Uiso 1 1 calc R . .
H28C H 0.0689 0.4435 0.3868 0.050 Uiso 1 1 calc R . .
C29 C -0.2353(3) 0.5702(3) 0.4211(3) 0.0390(12) Uani 1 1 d . . .
H29A H -0.2074 0.6171 0.4334 0.059 Uiso 1 1 calc R . .
H29B H -0.2795 0.5602 0.4466 0.059 Uiso 1 1 calc R . .
H29C H -0.2550 0.5777 0.3826 0.059 Uiso 1 1 calc R . .
C30 C -0.1912(3) 0.2736(3) 0.4195(3) 0.0357(12) Uani 1 1 d . . .
H30A H -0.2486 0.2753 0.4231 0.053 Uiso 1 1 calc R . .
H30B H -0.1689 0.2438 0.4509 0.053 Uiso 1 1 calc R . .
H30C H -0.1771 0.2488 0.3836 0.053 Uiso 1 1 calc R . .
C100 C 0.8264(6) 0.1655(8) 0.2490(6) 0.134(5) Uani 1 1 d . . .
H10C H 0.8487 0.2048 0.2237 0.202 Uiso 1 1 calc R . .
H10D H 0.8443 0.1751 0.2877 0.202 Uiso 1 1 calc R . .
H10E H 0.7688 0.1682 0.2476 0.202 Uiso 1 1 calc R . .
C101 C 0.8521(7) 0.0884(8) 0.2310(7) 0.134(5) Uani 1 1 d . . .
H10A H 0.8479 0.0850 0.1893 0.161 Uiso 1 1 calc R . .
H10B H 0.9082 0.0818 0.2411 0.161 Uiso 1 1 calc R . .
O100 O 0.8086(4) 0.0268(5) 0.2552(3) 0.092(2) Uani 1 1 d . . .
C102 C 0.8307(8) -0.0476(8) 0.2436(8) 0.159(6) Uani 1 1 d . . .
H10F H 0.8859 -0.0536 0.2561 0.191 Uiso 1 1 calc R . .
H10J H 0.8304 -0.0537 0.2020 0.191 Uiso 1 1 calc R . .
C103 C 0.7856(7) -0.1131(8) 0.2674(6) 0.134(5) Uani 1 1 d . . .
H10G H 0.7909 -0.1585 0.2427 0.201 Uiso 1 1 calc R . .
H10H H 0.7300 -0.0986 0.2704 0.201 Uiso 1 1 calc R . .
H10I H 0.8060 -0.1257 0.3051 0.201 Uiso 1 1 calc R . .

loop_
_atom_site_aniso_label
_atom_site_aniso_U_11
_atom_site_aniso_U_22
_atom_site_aniso_U_33
_atom_site_aniso_U_23
_atom_site_aniso_U_13
_atom_site_aniso_U_12
Pt1 0.01846(7) 0.01378(6) 0.02071(7) 0.00050(5) 0.00019(6) 0.00100(5)
Cl1 0.0297(5) 0.0220(4) 0.0242(5) -0.0029(4) 0.0020(4) 0.0039(4)
Cl2 0.0263(5) 0.0234(5) 0.0275(5) 0.0049(4) -0.0012(4) 0.0040(4)
N1 0.0191(15) 0.0155(14) 0.0198(15) 0.0032(12) 0.0044(14) -0.0015(12)
N2 0.0183(15) 0.0157(15) 0.0221(16) -0.0032(12) -0.0005(14) -0.0006(12)
C11 0.0224(18) 0.0138(17) 0.032(2) 0.0019(15) 0.0017(17) 0.0034(14)
C2 0.025(2) 0.024(2) 0.021(2) 0.0022(16) 0.0019(17) 0.0054(16)
C3 0.033(2) 0.028(2) 0.030(2) 0.0032(19) 0.003(2) 0.0082(18)
C4 0.045(3) 0.039(3) 0.028(2) 0.010(2) -0.002(2) 0.015(2)
C5 0.049(3) 0.045(3) 0.026(2) 0.004(2) 0.001(2) 0.014(2)
C6 0.036(2) 0.036(2) 0.022(2) -0.0008(19) 0.003(2) 0.008(2)
C7 0.044(3) 0.050(3) 0.025(2) -0.006(2) 0.003(2) 0.014(2)
C8 0.040(3) 0.039(3) 0.028(2) -0.009(2) 0.002(2) 0.014(2)
C9 0.029(2) 0.031(2) 0.031(2) -0.0058(19) -0.002(2) 0.0101(18)
C10 0.025(2) 0.024(2) 0.023(2) -0.0015(16) 0.0019(17) 0.0039(16)
C1 0.0191(18) 0.0168(18) 0.027(2) -0.0026(15) 0.0017(16) 0.0024(14)
C12 0.027(2) 0.026(2) 0.026(2) -0.0013(17) 0.0015(18) 0.0079(18)
C13 0.0232(19) 0.0156(17) 0.0224(19) -0.0013(15) 0.0009(17) 0.0015(14)
C14 0.022(2) 0.0191(19) 0.033(2) -0.0007(17) 0.0010(18) 0.0026(15)
C15 0.023(2) 0.025(2) 0.047(3) 0.001(2) 0.002(2) 0.0083(17)
C16 0.040(3) 0.0175(19) 0.033(2) 0.0007(17) 0.001(2) 0.0096(18)
C17 0.031(2) 0.0177(19) 0.033(2) -0.0026(17) -0.001(2) -0.0016(16)
C18 0.026(2) 0.0183(18) 0.027(2) 0.0002(16) -0.0044(18) -0.0010(15)
C19 0.020(2) 0.023(2) 0.070(4) 0.002(2) 0.000(2) -0.0032(17)
C20 0.049(3) 0.022(2) 0.053(3) -0.002(2) -0.002(3) 0.013(2)
C21 0.027(2) 0.025(2) 0.059(4) -0.003(2) -0.005(2) -0.0051(18)
C22 0.0172(17) 0.0159(17) 0.0209(18) 0.0017(14) 0.0029(16) 0.0039(13)
C23 0.0235(19) 0.0175(18) 0.024(2) 0.0030(15) 0.0043(17) 0.0011(14)
C24 0.029(2) 0.0130(17) 0.035(2) 0.0019(16) 0.0038(20) 0.0006(15)
C25 0.025(2) 0.020(2) 0.037(2) 0.0077(18) 0.006(2) 0.0055(16)
C26 0.0182(19) 0.023(2) 0.043(3) 0.0017(19) 0.0053(19) 0.0030(16)
C27 0.0212(19) 0.0169(18) 0.036(2) 0.0016(17) 0.0025(19) 0.0009(15)
C28 0.023(2) 0.023(2) 0.054(3) 0.001(2) 0.002(2) -0.0028(17)
C29 0.032(3) 0.025(2) 0.060(3) 0.009(2) 0.010(3) 0.0132(19)
C30 0.023(2) 0.022(2) 0.062(4) -0.001(2) 0.006(2) -0.0028(16)
C100 0.066(6) 0.143(11) 0.194(13) -0.033(11) 0.010(8) -0.044(7)
C101 0.077(7) 0.117(10) 0.209(16) -0.020(10) 0.043(9) -0.016(7)
O100 0.055(3) 0.125(6) 0.097(5) -0.012(4) 0.014(3) -0.009(4)
C102 0.094(9) 0.118(11) 0.27(2) -0.013(12) 0.069(11) 0.029(8)
C103 0.102(9) 0.136(12) 0.165(13) -0.015(10) 0.043(9) -0.004(8)

loop_
_atom_type_symbol
_atom_type_description
_atom_type_scat_dispersion_real
_atom_type_scat_dispersion_imag
_atom_type_scat_source
C C 0.0033 0.0016 'International Tables Vol C Tables 4.2.6.8 and 6.1.1.4'
H H 0.0000 0.0000 'International Tables Vol C Tables 4.2.6.8 and 6.1.1.4'
N N 0.0061 0.0033 'International Tables Vol C Tables 4.2.6.8 and 6.1.1.4'
Cl Cl 0.1484 0.1585 'International Tables Vol C Tables 4.2.6.8 and 6.1.1.4'
Pt Pt -1.7033 8.3905 'International Tables Vol C Tables 4.2.6.8 and 6.1.1.4'
O O 0.0106 0.0060 'International Tables Vol C Tables 4.2.6.8 and 6.1.1.4'

loop_
_geom_angle_atom_site_label_1
_geom_angle_atom_site_label_2
_geom_angle_atom_site_label_3
_geom_angle
_geom_angle_site_symmetry_1
_geom_angle_site_symmetry_3
_geom_angle_publ_flag
N1 Pt1 N2 80.96(14) . . ?
N1 Pt1 Cl1 94.03(10) . . ?
N2 Pt1 Cl1 173.88(10) . . ?
N1 Pt1 Cl2 173.40(10) . . ?
N2 Pt1 Cl2 94.14(10) . . ?
Cl1 Pt1 Cl2 91.12(4) . . ?
C11 N1 C22 118.6(3) . . ?
C11 N1 Pt1 113.1(3) . . ?
C22 N1 Pt1 128.1(3) . . ?
C1 N2 C13 119.5(3) . . ?
C1 N2 Pt1 113.2(3) . . ?
C13 N2 Pt1 126.8(3) . . ?
N1 C11 C2 136.0(4) . . ?
N1 C11 C1 116.0(4) . . ?
C2 C11 C1 107.8(4) . . ?
C3 C2 C12 119.9(4) . . ?
C3 C2 C11 134.7(4) . . ?
C12 C2 C11 105.4(4) . . ?
C2 C3 C4 117.3(4) . . ?
C2 C3 H3A 121.3 . . ?
C4 C3 H3A 121.3 . . ?
C5 C4 C3 122.8(5) . . ?
C5 C4 H4A 118.6 . . ?
C3 C4 H4A 118.6 . . ?
C4 C5 C6 120.6(5) . . ?
C4 C5 H5A 119.7 . . ?
C6 C5 H5A 119.7 . . ?
C12 C6 C5 116.1(4) . . ?
C12 C6 C7 116.4(4) . . ?
C5 C6 C7 127.5(5) . . ?
C8 C7 C6 120.8(5) . . ?
C8 C7 H7A 119.6 . . ?
C6 C7 H7A 119.6 . . ?
C7 C8 C9 122.5(4) . . ?
C7 C8 H8A 118.8 . . ?
C9 C8 H8A 118.8 . . ?
C10 C9 C8 117.9(4) . . ?
C10 C9 H9A 121.0 . . ?
C8 C9 H9A 121.0 . . ?
C9 C10 C12 119.9(4) . . ?
C9 C10 C1 135.5(4) . . ?
C12 C10 C1 104.6(4) . . ?
N2 C1 C10 135.8(4) . . ?
N2 C1 C11 116.3(4) . . ?
C10 C1 C11 107.9(4) . . ?
C6 C12 C2 123.2(4) . . ?
C6 C12 C10 122.5(4) . . ?
C2 C12 C10 114.3(4) . . ?
C18 C13 C14 123.0(4) . . ?
C18 C13 N2 117.7(4) . . ?
C14 C13 N2 119.2(4) . . ?
C13 C14 C15 117.4(4) . . ?
C13 C14 C19 120.7(4) . . ?
C15 C14 C19 121.9(4) . . ?
C14 C15 C16 121.4(4) . . ?
C14 C15 H15A 119.3 . . ?
C16 C15 H15A 119.3 . . ?
C17 C16 C15 119.0(4) . . ?
C17 C16 C20 120.3(4) . . ?
C15 C16 C20 120.7(5) . . ?
C16 C17 C18 121.6(4) . . ?
C16 C17 H17A 119.2 . . ?
C18 C17 H17A 119.2 . . ?
C13 C18 C17 117.4(4) . . ?
C13 C18 C21 121.2(4) . . ?
C17 C18 C21 121.3(4) . . ?
C14 C19 H19A 109.5 . . ?
C14 C19 H19B 109.5 . . ?
H19A C19 H19B 109.5 . . ?
C14 C19 H19C 109.5 . . ?
H19A C19 H19C 109.5 . . ?
H19B C19 H19C 109.5 . . ?
C16 C20 H20A 109.5 . . ?
C16 C20 H20B 109.5 . . ?
H20A C20 H20B 109.5 . . ?
C16 C20 H20C 109.5 . . ?
H20A C20 H20C 109.5 . . ?
H20B C20 H20C 109.5 . . ?
C18 C21 H21A 109.5 . . ?
C18 C21 H21B 109.5 . . ?
H21A C21 H21B 109.5 . . ?
C18 C21 H21C 109.5 . . ?
H21A C21 H21C 109.5 . . ?
H21B C21 H21C 109.5 . . ?
C23 C22 C27 122.9(4) . . ?
C23 C22 N1 119.7(4) . . ?
C27 C22 N1 117.5(3) . . ?
C22 C23 C24 117.9(4) . . ?
C22 C23 C28 121.2(4) . . ?
C24 C23 C28 120.9(4) . . ?
C25 C24 C23 121.2(4) . . ?
C25 C24 H24A 119.4 . . ?
C23 C24 H24A 119.4 . . ?
C24 C25 C26 119.2(4) . . ?
C24 C25 C29 120.9(4) . . ?
C26 C25 C29 119.9(4) . . ?
C27 C26 C25 121.3(4) . . ?
C27 C26 H26A 119.3 . . ?
C25 C26 H26A 119.3 . . ?
C22 C27 C26 117.5(4) . . ?
C22 C27 C30 121.2(4) . . ?
C26 C27 C30 121.3(4) . . ?
C23 C28 H28A 109.5 . . ?
C23 C28 H28B 109.5 . . ?
H28A C28 H28B 109.5 . . ?
C23 C28 H28C 109.5 . . ?
H28A C28 H28C 109.5 . . ?
H28B C28 H28C 109.5 . . ?
C25 C29 H29A 109.5 . . ?
C25 C29 H29B 109.5 . . ?
H29A C29 H29B 109.5 . . ?
C25 C29 H29C 109.5 . . ?
H29A C29 H29C 109.5 . . ?
H29B C29 H29C 109.5 . . ?
C27 C30 H30A 109.5 . . ?
C27 C30 H30B 109.5 . . ?
H30A C30 H30B 109.5 . . ?
C27 C30 H30C 109.5 . . ?
H30A C30 H30C 109.5 . . ?
H30B C30 H30C 109.5 . . ?
C101 C100 H10C 109.5 . . ?
C101 C100 H10D 109.5 . . ?
H10C C100 H10D 109.5 . . ?
C101 C100 H10E 109.5 . . ?
H10C C100 H10E 109.5 . . ?
H10D C100 H10E 109.5 . . ?
O100 C101 C100 114.0(10) . . ?
O100 C101 H10A 108.8 . . ?
C100 C101 H10A 108.8 . . ?
O100 C101 H10B 108.8 . . ?
C100 C101 H10B 108.8 . . ?
H10A C101 H10B 107.7 . . ?
C102 O100 C101 118.6(9) . . ?
O100 C102 C103 119.9(11) . . ?
O100 C102 H10F 107.4 . . ?
C103 C102 H10F 107.4 . . ?
O100 C102 H10J 107.4 . . ?
C103 C102 H10J 107.4 . . ?
H10F C102 H10J 106.9 . . ?
C102 C103 H10G 109.5 . . ?
C102 C103 H10H 109.5 . . ?
H10G C103 H10H 109.5 . . ?
C102 C103 H10I 109.5 . . ?
H10G C103 H10I 109.5 . . ?
H10H C103 H10I 109.5 . . ?

loop_
_geom_bond_atom_site_label_1
_geom_bond_atom_site_label_2
_geom_bond_distance
_geom_bond_site_symmetry_2
_geom_bond_publ_flag
Pt1 N1 2.019(3) . ?
Pt1 N2 2.024(3) . ?
Pt1 Cl1 2.2797(10) . ?
Pt1 Cl2 2.2820(10) . ?
N1 C11 1.293(6) . ?
N1 C22 1.436(5) . ?
N2 C1 1.285(5) . ?
N2 C13 1.444(5) . ?
C11 C2 1.463(6) . ?
C11 C1 1.489(6) . ?
C2 C3 1.379(6) . ?
C2 C12 1.416(6) . ?
C3 C4 1.422(7) . ?
C3 H3A 0.9300 . ?
C4 C5 1.377(7) . ?
C4 H4A 0.9300 . ?
C5 C6 1.418(7) . ?
C5 H5A 0.9300 . ?
C6 C12 1.402(6) . ?
C6 C7 1.422(7) . ?
C7 C8 1.374(7) . ?
C7 H7A 0.9300 . ?
C8 C9 1.420(6) . ?
C8 H8A 0.9300 . ?
C9 C10 1.374(6) . ?
C9 H9A 0.9300 . ?
C10 C12 1.427(6) . ?
C10 C1 1.471(6) . ?
C13 C18 1.389(6) . ?
C13 C14 1.390(6) . ?
C14 C15 1.394(6) . ?
C14 C19 1.512(6) . ?
C15 C16 1.396(7) . ?
C15 H15A 0.9300 . ?
C16 C17 1.379(7) . ?
C16 C20 1.514(6) . ?
C17 C18 1.397(6) . ?
C17 H17A 0.9300 . ?
C18 C21 1.509(6) . ?
C19 H19A 0.9600 . ?
C19 H19B 0.9600 . ?
C19 H19C 0.9600 . ?
C20 H20A 0.9600 . ?
C20 H20B 0.9600 . ?
C20 H20C 0.9600 . ?
C21 H21A 0.9600 . ?
C21 H21B 0.9600 . ?
C21 H21C 0.9600 . ?
C22 C23 1.387(5) . ?
C22 C27 1.391(6) . ?
C23 C24 1.401(6) . ?
C23 C28 1.515(6) . ?
C24 C25 1.381(6) . ?
C24 H24A 0.9300 . ?
C25 C26 1.398(6) . ?
C25 C29 1.512(6) . ?
C26 C27 1.397(6) . ?
C26 H26A 0.9300 . ?
C27 C30 1.510(6) . ?
C28 H28A 0.9600 . ?
C28 H28B 0.9600 . ?
C28 H28C 0.9600 . ?
C29 H29A 0.9600 . ?
C29 H29B 0.9600 . ?
C29 H29C 0.9600 . ?
C30 H30A 0.9600 . ?
C30 H30B 0.9600 . ?
C30 H30C 0.9600 . ?
C100 C101 1.431(15) . ?
C100 H10C 0.9600 . ?
C100 H10D 0.9600 . ?
C100 H10E 0.9600 . ?
C101 O100 1.385(13) . ?
C101 H10A 0.9700 . ?
C101 H10B 0.9700 . ?
O100 C102 1.333(13) . ?
C102 C103 1.445(16) . ?
C102 H10F 0.9700 . ?
C102 H10J 0.9700 . ?
C103 H10G 0.9600 . ?
C103 H10H 0.9600 . ?
C103 H10I 0.9600 . ?

loop_
_geom_torsion_atom_site_label_1
_geom_torsion_atom_site_label_2
_geom_torsion_atom_site_label_3
_geom_torsion_atom_site_label_4
_geom_torsion
_geom_torsion_site_symmetry_1
_geom_torsion_site_symmetry_2
_geom_torsion_site_symmetry_3
_geom_torsion_site_symmetry_4
_geom_torsion_publ_flag
N2 Pt1 N1 C11 -5.9(3) . . . . ?
Cl1 Pt1 N1 C11 177.6(3) . . . . ?
Cl2 Pt1 N1 C11 36.5(10) . . . . ?
N2 Pt1 N1 C22 177.8(3) . . . . ?
Cl1 Pt1 N1 C22 1.3(3) . . . . ?
Cl2 Pt1 N1 C22 -139.9(7) . . . . ?
N1 Pt1 N2 C1 4.0(3) . . . . ?
Cl1 Pt1 N2 C1 39.4(11) . . . . ?
Cl2 Pt1 N2 C1 -171.5(3) . . . . ?
N1 Pt1 N2 C13 -167.9(3) . . . . ?
Cl1 Pt1 N2 C13 -132.6(8) . . . . ?
Cl2 Pt1 N2 C13 16.5(3) . . . . ?
C22 N1 C11 C2 -2.6(7) . . . . ?
Pt1 N1 C11 C2 -179.3(4) . . . . ?
C22 N1 C11 C1 -176.6(3) . . . . ?
Pt1 N1 C11 C1 6.7(5) . . . . ?
N1 C11 C2 C3 6.7(10) . . . . ?
C1 C11 C2 C3 -178.9(5) . . . . ?
N1 C11 C2 C12 -173.7(5) . . . . ?
C1 C11 C2 C12 0.7(5) . . . . ?
C12 C2 C3 C4 1.3(7) . . . . ?
C11 C2 C3 C4 -179.2(5) . . . . ?
C2 C3 C4 C5 -0.9(8) . . . . ?
C3 C4 C5 C6 -0.2(9) . . . . ?
C4 C5 C6 C12 0.8(8) . . . . ?
C4 C5 C6 C7 179.9(6) . . . . ?
C12 C6 C7 C8 0.1(8) . . . . ?
C5 C6 C7 C8 -179.0(6) . . . . ?
C6 C7 C8 C9 0.4(9) . . . . ?
C7 C8 C9 C10 -0.5(8) . . . . ?
C8 C9 C10 C12 0.1(7) . . . . ?
C8 C9 C10 C1 -178.5(5) . . . . ?
C13 N2 C1 C10 -5.6(7) . . . . ?
Pt1 N2 C1 C10 -178.3(4) . . . . ?
C13 N2 C1 C11 170.9(4) . . . . ?
Pt1 N2 C1 C11 -1.7(5) . . . . ?
C9 C10 C11 N2 -2.7(9) . . . . ?
C12 C10 C1 N2 178.6(5) . . . . ?
C9 C10 C1 C11 -179.4(5) . . . . ?
C12 C10 C1 C11 1.8(5) . . . . ?
N1 C11 C1 N2 -3.4(6) . . . . ?
C2 C11 C1 N2 -179.1(4) . . . . ?
N1 C11 C1 C10 174.1(4) . . . . ?
C2 C11 C1 C10 -1.6(5) . . . . ?
C5 C6 C12 C2 -0.4(7) . . . . ?
C7 C6 C12 C2 -179.5(5) . . . . ?
C5 C6 C12 C10 178.7(5) . . . . ?
C7 C6 C12 C10 -0.5(7) . . . . ?
C3 C2 C12 C6 -0.7(7) . . . . ?
C11 C2 C12 C6 179.6(4) . . . . ?
C3 C2 C12 C10 -179.8(4) . . . . ?
C11 C2 C12 C10 0.5(5) . . . . ?
C9 C10 C12 C6 0.4(7) . . . . ?
C1 C10 C12 C6 179.4(4) . . . . ?
C9 C10 C12 C2 179.5(4) . . . . ?
C1 C10 C12 C2 -1.5(5) . . . . ?
C1 N2 C13 C18 -85.9(5) . . . . ?
Pt1 N2 C13 C18 85.7(5) . . . . ?
C1 N2 C13 C14 93.5(5) . . . . ?
Pt1 N2 C13 C14 -95.0(4) . . . . ?
C18 C13 C14 C15 2.1(7) . . . . ?
N2 C13 C14 C15 -177.2(4) . . . . ?
C18 C13 C14 C19 -178.6(5) . . . . ?
N2 C13 C14 C19 2.1(7) . . . . ?
C13 C14 C15 C16 -0.8(8) . . . . ?
C19 C14 C15 C16 179.9(5) . . . . ?
C14 C15 C16 C17 -1.4(8) . . . . ?
C14 C15 C16 C20 178.6(5) . . . . ?
C15 C16 C17 C18 2.5(8) . . . . ?
C20 C16 C17 C18 -177.5(5) . . . . ?
C14 C13 C18 C17 -1.1(7) . . . . ?
N2 C13 C18 C17 178.2(4) . . . . ?
C14 C13 C18 C21 178.6(5) . . . . ?
N2 C13 C18 C21 -2.0(7) . . . . ?
C16 C17 C18 C13 -1.2(7) . . . . ?
C16 C17 C18 C21 179.0(5) . . . . ?
C11 N1 C22 C23 -86.2(5) . . . . ?
Pt1 N1 C22 C23 90.0(4) . . . . ?
C11 N1 C22 C27 93.4(5) . . . . ?
Pt1 N1 C22 C27 -90.5(4) . . . . ?
C27 C22 C23 C24 -1.4(7) . . . . ?
N1 C22 C23 C24 178.2(4) . . . . ?
C27 C22 C23 C28 179.3(4) . . . . ?
N1 C22 C23 C28 -1.2(6) . . . . ?
C22 C23 C24 C25 0.1(7) . . . . ?
C28 C23 C24 C25 179.5(5) . . . . ?
C23 C24 C25 C26 1.6(7) . . . . ?
C23 C24 C25 C29 -178.1(5) . . . . ?
C24 C25 C26 C27 -2.1(8) . . . . ?
C29 C25 C26 C27 177.6(5) . . . . ?
C23 C22 C27 C26 0.9(7) . . . . ?
N1 C22 C27 C26 -178.6(4) . . . . ?
C23 C22 C27 C30 -179.1(5) . . . . ?
N1 C22 C27 C30 1.4(7) . . . . ?
C25 C26 C27 C22 0.9(7) . . . . ?
C25 C26 C27 C30 -179.2(5) . . . . ?
C100 C101 O100 C102 -176.4(13) . . . . ?
C101 O100 C102 C103 -179.0(14) . . . . ?
